data_1558477
loop_
_publ_author_name
'Vik, Erik C.'
'Li, Ping'
'Maier, Josef M.'
'Madukwe, Daniel O.'
'Rassolov, Vitaly A.'
'Pellechia, Perry J.'
'Masson, Eric'
'Shimizu, Ken D.'

_publ_section_title
;
 Large Transition State Stabilization from a Weak Hydrogen Bond
;
_journal_name_full 'Chemical Science'
_journal_paper_doi 10.1039/D0SC02806A
_journal_year 2020
_chemical_formula_moiety 'C16 H14 N2 O5'
_chemical_formula_sum 'C16 H14 N2 O5'
_chemical_formula_weight 314.29
_space_group_crystal_system triclinic
_space_group_IT_number 2
_space_group_name_Hall '-P 1'
_space_group_name_H-M_alt 'P -1'
_atom_sites_solution_hydrogens geom
_atom_sites_solution_primary dual
_audit_creation_date 2017-11-20
_audit_creation_method
;
Olex2 1.2
(compiled 2017.08.10 svn.r3458 for OlexSys, GUI svn.r5381)
;
_audit_update_record
;
2020-05-11 deposited with the CCDC.	2020-07-02 downloaded from the CCDC.
;
_cell_angle_alpha 81.677(2)
_cell_angle_beta 82.193(2)
_cell_angle_gamma 67.584(2)
_cell_formula_units_Z 2
_cell_length_a 7.7842(5)
_cell_length_b 9.7899(6)
_cell_length_c 10.0423(6)
_cell_measurement_reflns_used 9963
_cell_measurement_temperature 100(2)
_cell_measurement_theta_max 30.120
_cell_measurement_theta_min 2.262
_cell_volume 697.29(8)
_computing_cell_refinement 'SAINT v8.37A (Bruker, 2015)'
_computing_data_collection 'Bruker APEX3 v2016.5-0 (Bruker, 2016)'
_computing_data_reduction 'SAINT v8.37A (Bruker, 2015)'
_computing_molecular_graphics 'Olex2 (Dolomanov et al., 2009)'
_computing_publication_material 'Olex2 (Dolomanov et al., 2009)'
_computing_structure_refinement 'XL (Sheldrick, 2008)'
_computing_structure_solution 'XT (Sheldrick, 2015)'
_diffrn_ambient_temperature 100(2)
_diffrn_detector 'Bruker PHOTON-100 area detector'
_diffrn_detector_area_resol_mean 10.4
_diffrn_detector_type 'CMOS area detector'
_diffrn_measured_fraction_theta_full 1.000
_diffrn_measured_fraction_theta_max 1.000
_diffrn_measurement_device 'three-circle diffractometer'
_diffrn_measurement_device_type 'Bruker D8 QUEST'
_diffrn_measurement_method '\w and \f scans'
_diffrn_radiation_monochromator 'mirror optics'
_diffrn_radiation_probe x-ray
_diffrn_radiation_type MoK\a
_diffrn_radiation_wavelength 0.71073
_diffrn_reflns_av_R_equivalents 0.0480
_diffrn_reflns_av_unetI/netI 0.0333
_diffrn_reflns_Laue_measured_fraction_full 1.000
_diffrn_reflns_Laue_measured_fraction_max 1.000
_diffrn_reflns_limit_h_max 11
_diffrn_reflns_limit_h_min -11
_diffrn_reflns_limit_k_max 13
_diffrn_reflns_limit_k_min -13
_diffrn_reflns_limit_l_max 14
_diffrn_reflns_limit_l_min -14
_diffrn_reflns_number 31746
_diffrn_reflns_point_group_measured_fraction_full 1.000
_diffrn_reflns_point_group_measured_fraction_max 1.000
_diffrn_reflns_theta_full 30.190
_diffrn_reflns_theta_max 30.192
_diffrn_reflns_theta_min 2.262
_diffrn_source 'microfocus sealed X-ray tube'
_diffrn_source_type 'Incoatec I\ms'
_diffrn_standards_number 0
_exptl_absorpt_coefficient_mu 0.113
_exptl_absorpt_correction_T_max 0.8622
_exptl_absorpt_correction_T_min 0.8072
_exptl_absorpt_correction_type multi-scan
_exptl_absorpt_process_details
;
SADABS-2016/2 (Bruker,2016/2) was used for absorption correction.
wR2(int) was 0.1276 before and 0.0597 after correction.
The Ratio of minimum to maximum transmission is 0.9362.
The \l/2 correction factor is Not present.
;
_exptl_crystal_colour colourless
_exptl_crystal_colour_primary colourless
_exptl_crystal_density_diffrn 1.497
_exptl_crystal_description block
_exptl_crystal_F_000 328
_exptl_crystal_size_max 0.54
_exptl_crystal_size_mid 0.44
_exptl_crystal_size_min 0.36
_refine_diff_density_max 0.384
_refine_diff_density_min -0.306
_refine_diff_density_rms 0.056
_refine_ls_extinction_coef 0.031(4)
_refine_ls_extinction_expression Fc^*^=kFc[1+0.001xFc^2^\l^3^/sin(2\q)]^-1/4^
_refine_ls_extinction_method 'SHELXL-2017/1 (Sheldrick 2017)'
_refine_ls_goodness_of_fit_ref 1.029
_refine_ls_hydrogen_treatment constr
_refine_ls_matrix_type full
_refine_ls_number_parameters 210
_refine_ls_number_reflns 4121
_refine_ls_number_restraints 0
_refine_ls_restrained_S_all 1.029
_refine_ls_R_factor_all 0.0645
_refine_ls_R_factor_gt 0.0440
_refine_ls_shift/su_max 0.000
_refine_ls_shift/su_mean 0.000
_refine_ls_structure_factor_coef Fsqd
_refine_ls_weighting_details 'w=1/[\s^2^(Fo^2^)+(0.0461P)^2^+0.3803P] where P=(Fo^2^+2Fc^2^)/3'
_refine_ls_weighting_scheme calc
_refine_ls_wR_factor_gt 0.1003
_refine_ls_wR_factor_ref 0.1111
_reflns_Friedel_coverage 0.000
_reflns_number_gt 3192
_reflns_number_total 4121
_reflns_threshold_expression 'I > 2\s(I)'
_cod_data_source_file d0sc02806a2.cif
_cod_data_source_block ecv1_121
_cod_database_code 1558477
_shelx_shelxl_version_number 2017/1
_shelx_space_group_comment
;
The symmetry employed for this shelxl refinement is uniquely defined
by the following loop, which should always be used as a source of
symmetry information in preference to the above space-group names.
They are only intended as comments.
;
_shelx_estimated_absorpt_t_max 0.960
_shelx_estimated_absorpt_t_min 0.941
_olex2_refinement_description
;
1. Fixed Uiso
 At 1.2 times of:
  All C(H) groups, All C(H,H) groups
 At 1.5 times of:
  All C(H,H,H) groups
2.a Ternary CH refined with riding coordinates:
 C2(H2), C3(H3), C6(H6), C7(H7)
2.b Secondary CH2 refined with riding coordinates:
 C1(H1A,H1B)
2.c Aromatic/amide H refined with riding coordinates:
 C8(H8), C9(H9), C12(H12), C13(H13), C15(H15)
2.d Idealised Me refined as rotating group:
 C16(H16A,H16B,H16C)
;
_olex2_submission_special_instructions 'No special instructions were received'

loop_
_space_group_symop_operation_xyz
'x, y, z'
'-x, -y, -z'

loop_
_atom_site_label
_atom_site_type_symbol
_atom_site_fract_x
_atom_site_fract_y
_atom_site_fract_z
_atom_site_U_iso_or_equiv
_atom_site_adp_type
_atom_site_occupancy
_atom_site_site_symmetry_order
_atom_site_calc_flag
_atom_site_refinement_flags_posn
_atom_site_refinement_flags_adp
_atom_site_refinement_flags_occupancy
_atom_site_disorder_assembly
_atom_site_disorder_group
O1 O 0.94016(13) 0.18709(11) 0.49448(9) 0.0196(2) Uani 1 1 d . . . . .
O2 O 0.70453(13) 0.17786(10) 0.10386(9) 0.0193(2) Uani 1 1 d . . . . .
O3 O 0.60473(13) 0.47610(10) 0.21301(10) 0.0212(2) Uani 1 1 d . . . . .
O4 O 0.32587(15) 0.10105(12) 0.68322(11) 0.0290(3) Uani 1 1 d . . . . .
O5 O 0.10454(14) 0.31555(12) 0.70560(10) 0.0246(2) Uani 1 1 d . . . . .
N1 N 0.78183(14) 0.19288(11) 0.31407(10) 0.0139(2) Uani 1 1 d . . . . .
N2 N 0.25154(15) 0.23514(13) 0.64976(11) 0.0184(2) Uani 1 1 d . . . . .
C1 C 1.32198(18) 0.09525(16) 0.10656(13) 0.0195(3) Uani 1 1 d . . . . .
H1A H 1.382834 -0.014311 0.118896 0.023 Uiso 1 1 calc R . . . .
H1B H 1.408442 0.139299 0.053521 0.023 Uiso 1 1 calc R . . . .
C2 C 1.24015(18) 0.16322(16) 0.24021(14) 0.0191(3) Uani 1 1 d . . . . .
H2 H 1.332229 0.156110 0.303813 0.023 Uiso 1 1 calc R . . . .
C3 C 1.10780(17) 0.07542(14) 0.29001(12) 0.0153(2) Uani 1 1 d . . . . .
H3 H 1.178595 -0.026469 0.332202 0.018 Uiso 1 1 calc R . . . .
C4 C 0.94131(17) 0.15586(14) 0.38165(12) 0.0147(2) Uani 1 1 d . . . . .
C5 C 0.82107(17) 0.15044(13) 0.18163(12) 0.0148(2) Uani 1 1 d . . . . .
C6 C 1.02961(17) 0.06862(14) 0.15914(12) 0.0145(2) Uani 1 1 d . . . . .
H6 H 1.059915 -0.036478 0.141822 0.017 Uiso 1 1 calc R . . . .
C7 C 1.13207(18) 0.14800(15) 0.04761(13) 0.0174(3) Uani 1 1 d . . . . .
H7 H 1.134932 0.127634 -0.047579 0.021 Uiso 1 1 calc R . . . .
C8 C 1.05456(19) 0.30981(15) 0.07405(14) 0.0203(3) Uani 1 1 d . . . . .
H8 H 0.974914 0.390353 0.019314 0.024 Uiso 1 1 calc R . . . .
C9 C 1.11805(19) 0.31897(15) 0.18774(15) 0.0214(3) Uani 1 1 d . . . . .
H9 H 1.091648 0.407227 0.228705 0.026 Uiso 1 1 calc R . . . .
C10 C 0.60039(16) 0.27731(14) 0.37092(12) 0.0143(2) Uani 1 1 d . . . . .
C11 C 0.51030(17) 0.42561(14) 0.31849(13) 0.0157(2) Uani 1 1 d . . . . .
C12 C 0.33678(18) 0.51076(14) 0.37830(13) 0.0175(3) Uani 1 1 d . . . . .
H12 H 0.275052 0.610841 0.343117 0.021 Uiso 1 1 calc R . . . .
C13 C 0.25469(17) 0.44899(15) 0.48915(13) 0.0172(3) Uani 1 1 d . . . . .
H13 H 0.138329 0.507298 0.532019 0.021 Uiso 1 1 calc R . . . .
C14 C 0.34334(17) 0.30184(14) 0.53699(12) 0.0156(2) Uani 1 1 d . . . . .
C15 C 0.51648(17) 0.21460(14) 0.47925(12) 0.0148(2) Uani 1 1 d . . . . .
H15 H 0.575803 0.113875 0.513676 0.018 Uiso 1 1 calc R . . . .
C16 C 0.5078(2) 0.61784(17) 0.14253(17) 0.0313(4) Uani 1 1 d . . . . .
H16A H 0.478095 0.695818 0.202565 0.047 Uiso 1 1 calc GR . . . .
H16B H 0.392181 0.618271 0.113902 0.047 Uiso 1 1 calc GR . . . .
H16C H 0.587081 0.636252 0.062978 0.047 Uiso 1 1 calc GR . . . .

loop_
_atom_site_aniso_label
_atom_site_aniso_U_11
_atom_site_aniso_U_22
_atom_site_aniso_U_33
_atom_site_aniso_U_23
_atom_site_aniso_U_13
_atom_site_aniso_U_12
O1 0.0169(4) 0.0241(5) 0.0155(4) -0.0035(4) -0.0023(3) -0.0041(4)
O2 0.0181(5) 0.0217(5) 0.0194(4) -0.0003(4) -0.0061(4) -0.0080(4)
O3 0.0183(5) 0.0171(5) 0.0239(5) 0.0045(4) 0.0006(4) -0.0048(4)
O4 0.0241(5) 0.0217(5) 0.0316(6) 0.0059(4) 0.0049(4) -0.0031(4)
O5 0.0165(5) 0.0282(5) 0.0239(5) -0.0048(4) 0.0060(4) -0.0042(4)
N1 0.0107(5) 0.0145(5) 0.0153(5) -0.0013(4) -0.0014(4) -0.0033(4)
N2 0.0148(5) 0.0217(6) 0.0177(5) -0.0020(4) -0.0005(4) -0.0060(4)
C1 0.0146(6) 0.0238(7) 0.0204(6) -0.0061(5) 0.0027(5) -0.0074(5)
C2 0.0122(6) 0.0268(7) 0.0206(6) -0.0078(5) -0.0002(5) -0.0083(5)
C3 0.0118(5) 0.0176(6) 0.0145(5) -0.0018(4) -0.0017(4) -0.0031(5)
C4 0.0126(5) 0.0147(6) 0.0154(5) 0.0008(4) -0.0022(4) -0.0040(4)
C5 0.0156(6) 0.0133(5) 0.0159(6) 0.0001(4) -0.0012(4) -0.0064(5)
C6 0.0135(5) 0.0147(6) 0.0157(5) -0.0031(4) -0.0005(4) -0.0052(4)
C7 0.0171(6) 0.0206(6) 0.0155(6) -0.0028(5) 0.0013(5) -0.0087(5)
C8 0.0181(6) 0.0174(6) 0.0247(7) 0.0015(5) 0.0013(5) -0.0082(5)
C9 0.0189(6) 0.0195(6) 0.0291(7) -0.0089(5) 0.0065(5) -0.0112(5)
C10 0.0100(5) 0.0158(6) 0.0161(6) -0.0026(4) -0.0020(4) -0.0029(4)
C11 0.0134(6) 0.0173(6) 0.0166(6) 0.0000(4) -0.0026(4) -0.0062(5)
C12 0.0135(6) 0.0152(6) 0.0220(6) -0.0013(5) -0.0041(5) -0.0029(5)
C13 0.0115(6) 0.0197(6) 0.0197(6) -0.0049(5) -0.0022(5) -0.0037(5)
C14 0.0123(5) 0.0196(6) 0.0151(6) -0.0018(4) -0.0006(4) -0.0063(5)
C15 0.0131(6) 0.0146(6) 0.0161(6) -0.0013(4) -0.0031(4) -0.0040(5)
C16 0.0305(8) 0.0209(7) 0.0327(8) 0.0104(6) 0.0000(6) -0.0041(6)

loop_
_atom_type_symbol
_atom_type_description
_atom_type_scat_dispersion_real
_atom_type_scat_dispersion_imag
_atom_type_scat_source
C C 0.0033 0.0016 'International Tables Vol C Tables 4.2.6.8 and 6.1.1.4'
H H 0.0000 0.0000 'International Tables Vol C Tables 4.2.6.8 and 6.1.1.4'
N N 0.0061 0.0033 'International Tables Vol C Tables 4.2.6.8 and 6.1.1.4'
O O 0.0106 0.0060 'International Tables Vol C Tables 4.2.6.8 and 6.1.1.4'

loop_
_geom_angle_atom_site_label_1
_geom_angle_atom_site_label_2
_geom_angle_atom_site_label_3
_geom_angle
_geom_angle_site_symmetry_1
_geom_angle_site_symmetry_3
_geom_angle_publ_flag
C11 O3 C16 117.79(11) . . ?
C4 N1 C5 113.32(10) . . ?
C4 N1 C10 122.26(10) . . ?
C5 N1 C10 124.18(10) . . ?
O4 N2 C14 118.04(11) . . ?
O5 N2 O4 123.57(11) . . ?
O5 N2 C14 118.38(11) . . ?
H1A C1 H1B 110.3 . . ?
C2 C1 H1A 112.8 . . ?
C2 C1 H1B 112.8 . . ?
C2 C1 C7 94.49(10) . . ?
C7 C1 H1A 112.8 . . ?
C7 C1 H1B 112.8 . . ?
C1 C2 H2 116.2 . . ?
C1 C2 C3 98.43(10) . . ?
C3 C2 H2 116.2 . . ?
C9 C2 C1 100.37(11) . . ?
C9 C2 H2 116.2 . . ?
C9 C2 C3 107.03(10) . . ?
C2 C3 H3 111.1 . . ?
C4 C3 C2 114.04(11) . . ?
C4 C3 H3 111.1 . . ?
C4 C3 C6 105.70(10) . . ?
C6 C3 C2 103.24(10) . . ?
C6 C3 H3 111.1 . . ?
O1 C4 N1 124.28(11) . . ?
O1 C4 C3 127.56(11) . . ?
N1 C4 C3 108.16(10) . . ?
O2 C5 N1 124.09(12) . . ?
O2 C5 C6 128.34(12) . . ?
N1 C5 C6 107.57(10) . . ?
C3 C6 H6 111.1 . . ?
C3 C6 C7 103.05(10) . . ?
C5 C6 C3 105.16(10) . . ?
C5 C6 H6 111.1 . . ?
C5 C6 C7 114.74(10) . . ?
C7 C6 H6 111.1 . . ?
C1 C7 C6 99.16(10) . . ?
C1 C7 H7 116.3 . . ?
C6 C7 H7 116.3 . . ?
C8 C7 C1 100.39(11) . . ?
C8 C7 C6 105.82(10) . . ?
C8 C7 H7 116.3 . . ?
C7 C8 H8 126.1 . . ?
C9 C8 C7 107.74(12) . . ?
C9 C8 H8 126.1 . . ?
C2 C9 H9 126.1 . . ?
C8 C9 C2 107.79(12) . . ?
C8 C9 H9 126.1 . . ?
C11 C10 N1 119.61(11) . . ?
C15 C10 N1 119.90(11) . . ?
C15 C10 C11 120.47(11) . . ?
O3 C11 C10 115.68(11) . . ?
O3 C11 C12 124.58(11) . . ?
C12 C11 C10 119.71(11) . . ?
C11 C12 H12 120.1 . . ?
C13 C12 C11 119.82(12) . . ?
C13 C12 H12 120.1 . . ?
C12 C13 H13 120.2 . . ?
C14 C13 C12 119.55(12) . . ?
C14 C13 H13 120.2 . . ?
C13 C14 N2 119.28(11) . . ?
C13 C14 C15 121.72(12) . . ?
C15 C14 N2 118.99(11) . . ?
C10 C15 C14 118.68(11) . . ?
C10 C15 H15 120.7 . . ?
C14 C15 H15 120.7 . . ?
O3 C16 H16A 109.5 . . ?
O3 C16 H16B 109.5 . . ?
O3 C16 H16C 109.5 . . ?
H16A C16 H16B 109.5 . . ?
H16A C16 H16C 109.5 . . ?
H16B C16 H16C 109.5 . . ?

loop_
_geom_bond_atom_site_label_1
_geom_bond_atom_site_label_2
_geom_bond_distance
_geom_bond_site_symmetry_2
_geom_bond_publ_flag
O1 C4 1.2136(15) . ?
O2 C5 1.2046(15) . ?
O3 C11 1.3493(16) . ?
O3 C16 1.4345(16) . ?
O4 N2 1.2316(15) . ?
O5 N2 1.2288(14) . ?
N1 C4 1.3956(15) . ?
N1 C5 1.4098(16) . ?
N1 C10 1.4252(15) . ?
N2 C14 1.4634(16) . ?
C1 H1A 0.9900 . ?
C1 H1B 0.9900 . ?
C1 C2 1.5340(19) . ?
C1 C7 1.5394(18) . ?
C2 H2 1.0000 . ?
C2 C3 1.5689(18) . ?
C2 C9 1.518(2) . ?
C3 H3 1.0000 . ?
C3 C4 1.5014(17) . ?
C3 C6 1.5414(17) . ?
C5 C6 1.5129(17) . ?
C6 H6 1.0000 . ?
C6 C7 1.5725(18) . ?
C7 H7 1.0000 . ?
C7 C8 1.5144(19) . ?
C8 H8 0.9500 . ?
C8 C9 1.331(2) . ?
C9 H9 0.9500 . ?
C10 C11 1.4068(17) . ?
C10 C15 1.3808(17) . ?
C11 C12 1.3950(17) . ?
C12 H12 0.9500 . ?
C12 C13 1.3855(19) . ?
C13 H13 0.9500 . ?
C13 C14 1.3834(18) . ?
C14 C15 1.3911(17) . ?
C15 H15 0.9500 . ?
C16 H16A 0.9800 . ?
C16 H16B 0.9800 . ?
C16 H16C 0.9800 . ?

loop_
_geom_torsion_atom_site_label_1
_geom_torsion_atom_site_label_2
_geom_torsion_atom_site_label_3
_geom_torsion_atom_site_label_4
_geom_torsion
_geom_torsion_site_symmetry_1
_geom_torsion_site_symmetry_2
_geom_torsion_site_symmetry_3
_geom_torsion_site_symmetry_4
_geom_torsion_publ_flag
O2 C5 C6 C3 176.72(13) . . . . ?
O2 C5 C6 C7 64.24(17) . . . . ?
O3 C11 C12 C13 -177.95(12) . . . . ?
O4 N2 C14 C13 174.10(12) . . . . ?
O4 N2 C14 C15 -4.87(18) . . . . ?
O5 N2 C14 C13 -5.68(18) . . . . ?
O5 N2 C14 C15 175.36(12) . . . . ?
N1 C5 C6 C3 -2.86(13) . . . . ?
N1 C5 C6 C7 -115.34(11) . . . . ?
N1 C10 C11 O3 1.56(17) . . . . ?
N1 C10 C11 C12 -176.79(11) . . . . ?
N1 C10 C15 C14 176.86(11) . . . . ?
N2 C14 C15 C10 178.56(11) . . . . ?
C1 C2 C3 C4 -152.94(10) . . . . ?
C1 C2 C3 C6 -38.77(12) . . . . ?
C1 C2 C9 C8 32.58(14) . . . . ?
C1 C7 C8 C9 -32.61(13) . . . . ?
C2 C1 C7 C6 -58.93(11) . . . . ?
C2 C1 C7 C8 49.14(12) . . . . ?
C2 C3 C4 O1 -66.26(17) . . . . ?
C2 C3 C4 N1 112.79(12) . . . . ?
C2 C3 C6 C5 -118.38(10) . . . . ?
C2 C3 C6 C7 2.14(12) . . . . ?
C3 C2 C9 C8 -69.66(13) . . . . ?
C3 C6 C7 C1 35.11(11) . . . . ?
C3 C6 C7 C8 -68.51(12) . . . . ?
C4 N1 C5 O2 -176.46(12) . . . . ?
C4 N1 C5 C6 3.14(14) . . . . ?
C4 N1 C10 C11 107.55(14) . . . . ?
C4 N1 C10 C15 -70.64(16) . . . . ?
C4 C3 C6 C5 1.68(13) . . . . ?
C4 C3 C6 C7 122.20(10) . . . . ?
C5 N1 C4 O1 177.05(12) . . . . ?
C5 N1 C4 C3 -2.03(14) . . . . ?
C5 N1 C10 C11 -66.43(16) . . . . ?
C5 N1 C10 C15 115.37(13) . . . . ?
C5 C6 C7 C1 148.83(11) . . . . ?
C5 C6 C7 C8 45.21(14) . . . . ?
C6 C3 C4 O1 -178.97(12) . . . . ?
C6 C3 C4 N1 0.08(13) . . . . ?
C6 C7 C8 C9 70.11(13) . . . . ?
C7 C1 C2 C3 60.14(11) . . . . ?
C7 C1 C2 C9 -49.02(11) . . . . ?
C7 C8 C9 C2 0.09(14) . . . . ?
C9 C2 C3 C4 -49.31(14) . . . . ?
C9 C2 C3 C6 64.86(12) . . . . ?
C10 N1 C4 O1 2.47(19) . . . . ?
C10 N1 C4 C3 -176.61(11) . . . . ?
C10 N1 C5 O2 -2.00(19) . . . . ?
C10 N1 C5 C6 177.60(11) . . . . ?
C10 C11 C12 C13 0.25(19) . . . . ?
C11 C10 C15 C14 -1.33(18) . . . . ?
C11 C12 C13 C14 -1.92(19) . . . . ?
C12 C13 C14 N2 -176.92(11) . . . . ?
C12 C13 C14 C15 2.01(19) . . . . ?
C13 C14 C15 C10 -0.38(19) . . . . ?
C15 C10 C11 O3 179.75(11) . . . . ?
C15 C10 C11 C12 1.40(18) . . . . ?
C16 O3 C11 C10 170.43(12) . . . . ?
C16 O3 C11 C12 -11.31(19) . . . . ?
